data_4105664
loop_
_publ_author_name
'Michael C. Haibach'
'Indubhusan Deb'
'Chandra Kanta De'
'Daniel Seidel'

_publ_section_title
;
 Redox-Neutral Indole Annulation Cascades
;
_journal_name_full 'Journal of the American Chemical Society'
_journal_page_first 2100
_journal_page_last 2103
_journal_paper_doi 10.1021/ja110713k
_journal_volume 133
_journal_year 2011
_chemical_formula_sum 'C28 H25 N3'
_chemical_formula_weight 403.51
_chemical_name_systematic
; 
 ? 
;
_space_group_IT_number 33
_symmetry_cell_setting orthorhombic
_symmetry_space_group_name_Hall 'P 2c -2n'
_symmetry_space_group_name_H-M 'P n a 21'
_atom_sites_solution_hydrogens geom
_atom_sites_solution_primary direct
_atom_sites_solution_secondary difmap
_audit_creation_method SHELXL-97
_cell_angle_alpha 90.00
_cell_angle_beta 90.00
_cell_angle_gamma 90.00
_cell_formula_units_Z 4
_cell_length_a 13.0601(9)
_cell_length_b 19.0376(13)
_cell_length_c 8.2253(5)
_cell_measurement_reflns_used 8466
_cell_measurement_temperature 100(2)
_cell_measurement_theta_max 30.53
_cell_measurement_theta_min 2.65
_cell_volume 2045.1(2)
_computing_cell_refinement 'Bruker SMART'
_computing_data_collection 'Bruker SMART'
_computing_data_reduction 'Bruker SAINT'
_computing_molecular_graphics 'Bruker SHELXTL'
_computing_publication_material 'Bruker SHELXTL'
_computing_structure_refinement 'SHELXL-97 (Sheldrick, 1997)'
_computing_structure_solution 'SHELXS-97 (Sheldrick, 1990)'
_diffrn_ambient_temperature 100(2)
_diffrn_measured_fraction_theta_full 1.000
_diffrn_measured_fraction_theta_max 1.000
_diffrn_measurement_device_type 'Bruke Smart APEX CCD area detector'
_diffrn_measurement_method 'phi and omega scans'
_diffrn_radiation_monochromator graphite
_diffrn_radiation_source 'fine-focus sealed tube'
_diffrn_radiation_type MoK\a
_diffrn_radiation_wavelength 0.71073
_diffrn_reflns_av_R_equivalents 0.0285
_diffrn_reflns_av_sigmaI/netI 0.0274
_diffrn_reflns_limit_h_max 18
_diffrn_reflns_limit_h_min -16
_diffrn_reflns_limit_k_max 27
_diffrn_reflns_limit_k_min -18
_diffrn_reflns_limit_l_max 8
_diffrn_reflns_limit_l_min -11
_diffrn_reflns_number 13110
_diffrn_reflns_theta_full 30.54
_diffrn_reflns_theta_max 30.54
_diffrn_reflns_theta_min 1.89
_exptl_absorpt_coefficient_mu 0.078
_exptl_absorpt_correction_T_max .901
_exptl_absorpt_correction_T_min .642
_exptl_absorpt_correction_type multi-scan
_exptl_absorpt_process_details 'Bruker SAINT (SADABS)'
_exptl_crystal_colour colourless
_exptl_crystal_density_diffrn 1.311
_exptl_crystal_description lathe
_exptl_crystal_F_000 856
_exptl_crystal_size_max 0.43
_exptl_crystal_size_mid 0.15
_exptl_crystal_size_min 0.06
_refine_diff_density_max 0.431
_refine_diff_density_min -0.223
_refine_diff_density_rms 0.059
_refine_ls_abs_structure_details 'Flack H D (1983), Acta Cryst. A39, 876-881'
_refine_ls_abs_structure_Flack 0(2)
_refine_ls_extinction_method none
_refine_ls_goodness_of_fit_ref 1.046
_refine_ls_hydrogen_treatment constr
_refine_ls_matrix_type full
_refine_ls_number_parameters 280
_refine_ls_number_reflns 3328
_refine_ls_number_restraints 1
_refine_ls_restrained_S_all 1.046
_refine_ls_R_factor_all 0.0461
_refine_ls_R_factor_gt 0.0441
_refine_ls_shift/su_max 0.000
_refine_ls_shift/su_mean 0.000
_refine_ls_structure_factor_coef Fsqd
_refine_ls_weighting_details 'calc w=1/[\s^2^(Fo^2^)+(0.0700P)^2^+0.4400P] where P=(Fo^2^+2Fc^2^)/3'
_refine_ls_weighting_scheme calc
_refine_ls_wR_factor_gt 0.1072
_refine_ls_wR_factor_ref 0.1087
_reflns_number_gt 3188
_reflns_number_total 3328
_reflns_threshold_expression >2sigma(I)
_cod_data_source_file ja110713k_si_004.cif
_cod_data_source_block mh273
_cod_database_code 4105664

loop_
_symmetry_equiv_pos_as_xyz
'x, y, z'
'-x, -y, z+1/2'
'x+1/2, -y+1/2, z'
'-x+1/2, y+1/2, z+1/2'

loop_
_atom_site_label
_atom_site_type_symbol
_atom_site_fract_x
_atom_site_fract_y
_atom_site_fract_z
_atom_site_U_iso_or_equiv
_atom_site_adp_type
_atom_site_occupancy
_atom_site_symmetry_multiplicity
_atom_site_calc_flag
_atom_site_refinement_flags
N1 N 0.74153(11) 0.47242(7) 0.3160(2) 0.0127(3) Uani 1 1 d .
N2 N 0.76923(10) 0.40075(7) 0.31630(19) 0.0118(3) Uani 1 1 d .
N3 N 0.95334(11) 0.41254(7) 0.24597(19) 0.0125(3) Uani 1 1 d .
C1 C 0.79824(13) 0.51571(9) 0.1990(2) 0.0138(3) Uani 1 1 d .
H1A H 0.7588 0.5594 0.1804 0.017 Uiso 1 1 calc R
H1B H 0.8008 0.4901 0.0943 0.017 Uiso 1 1 calc R
C2 C 0.87680(12) 0.38950(9) 0.3660(2) 0.0113(3) Uani 1 1 d .
H2 H 0.8872 0.4207 0.4624 0.014 Uiso 1 1 calc R
C3 C 1.03165(13) 0.36205(9) 0.1946(2) 0.0140(3) Uani 1 1 d .
H3A H 1.0873 0.3876 0.1380 0.017 Uiso 1 1 calc R
H3B H 1.0010 0.3287 0.1161 0.017 Uiso 1 1 calc R
C4 C 1.07675(13) 0.32111(9) 0.3355(2) 0.0155(3) Uani 1 1 d .
H4A H 1.1268 0.2862 0.2947 0.019 Uiso 1 1 calc R
H4B H 1.1127 0.3534 0.4106 0.019 Uiso 1 1 calc R
C5 C 0.70763(12) 0.49951(9) 0.4646(2) 0.0134(3) Uani 1 1 d .
C6 C 0.71597(13) 0.57154(9) 0.5009(3) 0.0165(3) Uani 1 1 d .
H6 H 0.7478 0.6024 0.4255 0.020 Uiso 1 1 calc R
C7 C 0.67767(15) 0.59793(10) 0.6474(3) 0.0200(4) Uani 1 1 d .
H7 H 0.6838 0.6466 0.6706 0.024 Uiso 1 1 calc R
C8 C 0.63098(15) 0.55399(10) 0.7590(3) 0.0221(4) Uani 1 1 d .
H8 H 0.6054 0.5721 0.8586 0.027 Uiso 1 1 calc R
C9 C 0.62203(16) 0.48271(11) 0.7232(3) 0.0226(4) Uani 1 1 d .
H9 H 0.5896 0.4522 0.7987 0.027 Uiso 1 1 calc R
C10 C 0.65996(14) 0.45592(10) 0.5785(3) 0.0186(4) Uani 1 1 d .
H10 H 0.6535 0.4071 0.5564 0.022 Uiso 1 1 calc R
C11 C 0.72432(13) 0.36321(9) 0.1854(2) 0.0125(3) Uani 1 1 d .
C12 C 0.62274(13) 0.37824(10) 0.1431(3) 0.0170(3) Uani 1 1 d .
H12 H 0.5866 0.4141 0.1991 0.020 Uiso 1 1 calc R
C13 C 0.57450(14) 0.34084(10) 0.0195(3) 0.0205(4) Uani 1 1 d .
H13 H 0.5055 0.3513 -0.0077 0.025 Uiso 1 1 calc R
C14 C 0.62598(15) 0.28851(10) -0.0643(3) 0.0206(4) Uani 1 1 d .
H14 H 0.5931 0.2638 -0.1501 0.025 Uiso 1 1 calc R
C15 C 0.72598(14) 0.27268(9) -0.0215(2) 0.0176(3) Uani 1 1 d .
H15 H 0.7615 0.2364 -0.0775 0.021 Uiso 1 1 calc R
C16 C 0.77531(13) 0.30947(9) 0.1033(2) 0.0146(3) Uani 1 1 d .
H16 H 0.8437 0.2978 0.1322 0.017 Uiso 1 1 calc R
C17 C 0.89383(13) 0.31526(8) 0.4288(2) 0.0118(3) Uani 1 1 d .
C18 C 0.81430(13) 0.27996(9) 0.5075(2) 0.0158(3) Uani 1 1 d .
H18 H 0.7482 0.3007 0.5113 0.019 Uiso 1 1 calc R
C19 C 0.83028(14) 0.21518(9) 0.5802(2) 0.0176(3) Uani 1 1 d .
H19 H 0.7752 0.1918 0.6327 0.021 Uiso 1 1 calc R
C20 C 0.92660(15) 0.18436(10) 0.5764(3) 0.0193(4) Uani 1 1 d .
H20 H 0.9382 0.1403 0.6274 0.023 Uiso 1 1 calc R
C21 C 1.00577(14) 0.21894(9) 0.4968(3) 0.0181(3) Uani 1 1 d .
H21 H 1.0715 0.1976 0.4922 0.022 Uiso 1 1 calc R
C22 C 0.99102(13) 0.28435(9) 0.4234(2) 0.0136(3) Uani 1 1 d .
C23 C 0.98266(12) 0.48401(9) 0.2602(2) 0.0126(3) Uani 1 1 d .
C24 C 1.08417(13) 0.50462(9) 0.2877(2) 0.0145(3) Uani 1 1 d .
H24 H 1.1362 0.4700 0.2965 0.017 Uiso 1 1 calc R
C25 C 1.10952(13) 0.57546(9) 0.3021(2) 0.0159(3) Uani 1 1 d .
H25 H 1.1786 0.5887 0.3217 0.019 Uiso 1 1 calc R
C26 C 1.03458(14) 0.62668(9) 0.2882(2) 0.0157(3) Uani 1 1 d .
H26 H 1.0517 0.6750 0.2982 0.019 Uiso 1 1 calc R
C27 C 0.93419(14) 0.60633(9) 0.2593(2) 0.0156(3) Uani 1 1 d .
H27 H 0.8828 0.6414 0.2492 0.019 Uiso 1 1 calc R
C28 C 0.90658(13) 0.53601(9) 0.2447(2) 0.0128(3) Uani 1 1 d .

loop_
_atom_site_aniso_label
_atom_site_aniso_U_11
_atom_site_aniso_U_22
_atom_site_aniso_U_33
_atom_site_aniso_U_23
_atom_site_aniso_U_13
_atom_site_aniso_U_12
N1 0.0130(6) 0.0100(6) 0.0151(7) -0.0012(5) 0.0013(5) 0.0016(5)
N2 0.0108(6) 0.0103(6) 0.0144(6) -0.0029(5) -0.0015(5) 0.0015(4)
N3 0.0121(6) 0.0116(6) 0.0139(6) 0.0012(5) 0.0021(5) 0.0010(5)
C1 0.0143(7) 0.0125(7) 0.0147(8) 0.0011(6) -0.0009(6) 0.0016(6)
C2 0.0102(7) 0.0118(7) 0.0120(7) 0.0001(6) -0.0002(6) 0.0005(5)
C3 0.0135(7) 0.0143(7) 0.0141(7) -0.0002(6) 0.0021(6) 0.0016(6)
C4 0.0121(7) 0.0173(8) 0.0171(8) 0.0028(7) 0.0002(6) 0.0021(5)
C5 0.0109(7) 0.0137(7) 0.0156(8) -0.0021(6) -0.0018(6) 0.0027(5)
C6 0.0148(7) 0.0141(7) 0.0207(9) -0.0014(7) 0.0007(7) 0.0014(6)
C7 0.0197(8) 0.0161(8) 0.0241(9) -0.0065(7) -0.0005(7) 0.0028(6)
C8 0.0230(9) 0.0230(9) 0.0204(9) -0.0061(8) 0.0038(7) 0.0036(7)
C9 0.0244(9) 0.0214(9) 0.0221(10) -0.0009(8) 0.0079(8) 0.0004(7)
C10 0.0182(8) 0.0164(8) 0.0213(9) -0.0018(7) 0.0044(7) -0.0013(6)
C11 0.0132(7) 0.0126(7) 0.0118(7) 0.0003(6) -0.0007(6) -0.0014(5)
C12 0.0139(7) 0.0180(8) 0.0189(8) -0.0011(7) -0.0025(6) -0.0007(6)
C13 0.0166(8) 0.0208(8) 0.0240(9) 0.0008(8) -0.0075(7) -0.0018(6)
C14 0.0250(9) 0.0187(8) 0.0182(9) -0.0003(7) -0.0080(7) -0.0050(7)
C15 0.0234(8) 0.0136(7) 0.0158(8) -0.0040(7) -0.0008(7) -0.0020(6)
C16 0.0145(7) 0.0143(7) 0.0150(8) -0.0015(7) -0.0002(6) -0.0010(6)
C17 0.0137(7) 0.0110(7) 0.0107(7) -0.0011(6) -0.0004(6) -0.0003(5)
C18 0.0142(7) 0.0162(7) 0.0170(8) -0.0005(7) 0.0012(7) -0.0013(6)
C19 0.0206(8) 0.0157(8) 0.0164(8) 0.0012(7) -0.0003(7) -0.0050(6)
C20 0.0245(9) 0.0145(7) 0.0188(9) 0.0012(7) -0.0045(7) -0.0007(6)
C21 0.0177(8) 0.0171(8) 0.0195(8) 0.0019(7) -0.0029(7) 0.0031(6)
C22 0.0141(7) 0.0142(7) 0.0125(7) -0.0014(6) -0.0014(6) 0.0010(5)
C23 0.0128(7) 0.0133(7) 0.0116(7) 0.0000(6) 0.0010(6) 0.0000(5)
C24 0.0129(7) 0.0164(7) 0.0142(8) 0.0012(6) 0.0003(6) 0.0008(5)
C25 0.0164(7) 0.0175(8) 0.0137(8) -0.0005(7) 0.0011(6) -0.0041(6)
C26 0.0206(8) 0.0135(7) 0.0131(8) -0.0012(6) 0.0025(6) -0.0021(6)
C27 0.0183(8) 0.0144(7) 0.0142(8) 0.0009(6) 0.0018(6) 0.0012(6)
C28 0.0135(7) 0.0137(7) 0.0111(7) 0.0025(6) 0.0006(6) -0.0001(5)

loop_
_atom_type_symbol
_atom_type_description
_atom_type_scat_dispersion_real
_atom_type_scat_dispersion_imag
_atom_type_scat_source
C C 0.0033 0.0016 'International Tables Vol C Tables 4.2.6.8 and 6.1.1.4'
H H 0.0000 0.0000 'International Tables Vol C Tables 4.2.6.8 and 6.1.1.4'
N N 0.0061 0.0033 'International Tables Vol C Tables 4.2.6.8 and 6.1.1.4'

loop_
_geom_angle_atom_site_label_1
_geom_angle_atom_site_label_2
_geom_angle_atom_site_label_3
_geom_angle
C5 N1 N2 115.85(14)
C5 N1 C1 121.73(14)
N2 N1 C1 114.49(13)
N1 N2 C11 112.30(13)
N1 N2 C2 112.58(12)
C11 N2 C2 121.96(14)
C23 N3 C3 117.68(14)
C23 N3 C2 114.46(14)
C3 N3 C2 118.16(13)
N1 C1 C28 116.86(15)
N1 C1 H1A 108.1
C28 C1 H1A 108.1
N1 C1 H1B 108.1
C28 C1 H1B 108.1
H1A C1 H1B 107.3
N3 C2 N2 114.62(14)
N3 C2 C17 113.92(13)
N2 C2 C17 111.55(13)
N3 C2 H2 105.2
N2 C2 H2 105.2
C17 C2 H2 105.2
N3 C3 C4 112.80(15)
N3 C3 H3A 109.0
C4 C3 H3A 109.0
N3 C3 H3B 109.0
C4 C3 H3B 109.0
H3A C3 H3B 107.8
C22 C4 C3 108.50(14)
C22 C4 H4A 110.0
C3 C4 H4A 110.0
C22 C4 H4B 110.0
C3 C4 H4B 110.0
H4A C4 H4B 108.4
C10 C5 N1 120.52(16)
C10 C5 C6 118.08(17)
N1 C5 C6 121.33(16)
C7 C6 C5 120.34(18)
C7 C6 H6 119.8
C5 C6 H6 119.8
C8 C7 C6 120.82(18)
C8 C7 H7 119.6
C6 C7 H7 119.6
C7 C8 C9 119.03(19)
C7 C8 H8 120.5
C9 C8 H8 120.5
C10 C9 C8 120.66(19)
C10 C9 H9 119.7
C8 C9 H9 119.7
C9 C10 C5 121.07(17)
C9 C10 H10 119.5
C5 C10 H10 119.5
C16 C11 C12 118.81(16)
C16 C11 N2 122.63(15)
C12 C11 N2 118.47(16)
C13 C12 C11 120.36(18)
C13 C12 H12 119.8
C11 C12 H12 119.8
C14 C13 C12 120.77(17)
C14 C13 H13 119.6
C12 C13 H13 119.6
C13 C14 C15 119.15(18)
C13 C14 H14 120.4
C15 C14 H14 120.4
C14 C15 C16 120.76(17)
C14 C15 H15 119.6
C16 C15 H15 119.6
C11 C16 C15 120.14(16)
C11 C16 H16 119.9
C15 C16 H16 119.9
C18 C17 C22 119.13(16)
C18 C17 C2 119.73(15)
C22 C17 C2 120.83(15)
C19 C18 C17 121.08(16)
C19 C18 H18 119.5
C17 C18 H18 119.5
C18 C19 C20 120.17(17)
C18 C19 H19 119.9
C20 C19 H19 119.9
C19 C20 C21 119.00(17)
C19 C20 H20 120.5
C21 C20 H20 120.5
C20 C21 C22 121.54(17)
C20 C21 H21 119.2
C22 C21 H21 119.2
C21 C22 C17 119.08(16)
C21 C22 C4 121.28(15)
C17 C22 C4 119.61(15)
C24 C23 C28 119.03(15)
C24 C23 N3 122.52(15)
C28 C23 N3 118.45(14)
C25 C24 C23 120.64(16)
C25 C24 H24 119.7
C23 C24 H24 119.7
C26 C25 C24 120.39(16)
C26 C25 H25 119.8
C24 C25 H25 119.8
C25 C26 C27 118.99(16)
C25 C26 H26 120.5
C27 C26 H26 120.5
C26 C27 C28 121.89(16)
C26 C27 H27 119.1
C28 C27 H27 119.1
C27 C28 C23 119.06(15)
C27 C28 C1 120.59(15)
C23 C28 C1 120.15(15)

loop_
_geom_bond_atom_site_label_1
_geom_bond_atom_site_label_2
_geom_bond_distance
N1 C5 1.399(2)
N1 N2 1.4116(19)
N1 C1 1.468(2)
N2 C11 1.419(2)
N2 C2 1.479(2)
N3 C23 1.418(2)
N3 C3 1.466(2)
N3 C2 1.472(2)
C1 C28 1.514(2)
C1 H1A 0.9900
C1 H1B 0.9900
C2 C17 1.521(2)
C2 H2 1.0000
C3 C4 1.516(3)
C3 H3A 0.9900
C3 H3B 0.9900
C4 C22 1.505(2)
C4 H4A 0.9900
C4 H4B 0.9900
C5 C10 1.398(3)
C5 C6 1.408(2)
C6 C7 1.398(3)
C6 H6 0.9500
C7 C8 1.384(3)
C7 H7 0.9500
C8 C9 1.393(3)
C8 H8 0.9500
C9 C10 1.386(3)
C9 H9 0.9500
C10 H10 0.9500
C11 C16 1.395(2)
C11 C12 1.401(2)
C12 C13 1.392(3)
C12 H12 0.9500
C13 C14 1.386(3)
C13 H13 0.9500
C14 C15 1.386(3)
C14 H14 0.9500
C15 C16 1.400(2)
C15 H15 0.9500
C16 H16 0.9500
C17 C18 1.396(2)
C17 C22 1.400(2)
C18 C19 1.386(2)
C18 H18 0.9500
C19 C20 1.388(3)
C19 H19 0.9500
C20 C21 1.390(3)
C20 H20 0.9500
C21 C22 1.397(2)
C21 H21 0.9500
C23 C24 1.401(2)
C23 C28 1.408(2)
C24 C25 1.394(2)
C24 H24 0.9500
C25 C26 1.386(3)
C25 H25 0.9500
C26 C27 1.388(2)
C26 H26 0.9500
C27 C28 1.392(2)
C27 H27 0.9500

loop_
_geom_torsion_atom_site_label_1
_geom_torsion_atom_site_label_2
_geom_torsion_atom_site_label_3
_geom_torsion_atom_site_label_4
_geom_torsion
C5 N1 N2 C11 131.58(15)
C1 N1 N2 C11 -78.79(17)
C5 N1 N2 C2 -86.21(17)
C1 N1 N2 C2 63.42(18)
C5 N1 C1 C28 70.5(2)
N2 N1 C1 C28 -77.15(19)
C23 N3 C2 N2 87.78(17)
C3 N3 C2 N2 -126.92(16)
C23 N3 C2 C17 -142.03(15)
C3 N3 C2 C17 3.3(2)
N1 N2 C2 N3 -70.86(18)
C11 N2 C2 N3 67.20(19)
N1 N2 C2 C17 157.80(14)
C11 N2 C2 C17 -64.1(2)
C23 N3 C3 C4 100.25(18)
C2 N3 C3 C4 -43.9(2)
N3 C3 C4 C22 57.04(19)
N2 N1 C5 C10 -28.4(2)
C1 N1 C5 C10 -175.60(16)
N2 N1 C5 C6 154.66(15)
C1 N1 C5 C6 7.4(2)
C10 C5 C6 C7 0.2(3)
N1 C5 C6 C7 177.29(16)
C5 C6 C7 C8 0.0(3)
C6 C7 C8 C9 -0.3(3)
C7 C8 C9 C10 0.5(3)
C8 C9 C10 C5 -0.3(3)
N1 C5 C10 C9 -177.15(18)
C6 C5 C10 C9 -0.1(3)
N1 N2 C11 C16 143.44(16)
C2 N2 C11 C16 5.3(2)
N1 N2 C11 C12 -40.2(2)
C2 N2 C11 C12 -178.35(16)
C16 C11 C12 C13 -1.1(3)
N2 C11 C12 C13 -177.58(18)
C11 C12 C13 C14 -0.3(3)
C12 C13 C14 C15 1.3(3)
C13 C14 C15 C16 -0.8(3)
C12 C11 C16 C15 1.5(3)
N2 C11 C16 C15 177.88(16)
C14 C15 C16 C11 -0.6(3)
N3 C2 C17 C18 -162.88(16)
N2 C2 C17 C18 -31.2(2)
N3 C2 C17 C22 23.6(2)
N2 C2 C17 C22 155.26(16)
C22 C17 C18 C19 0.1(3)
C2 C17 C18 C19 -173.55(17)
C17 C18 C19 C20 0.3(3)
C18 C19 C20 C21 -0.9(3)
C19 C20 C21 C22 1.2(3)
C20 C21 C22 C17 -0.7(3)
C20 C21 C22 C4 -179.19(19)
C18 C17 C22 C21 0.1(3)
C2 C17 C22 C21 173.68(16)
C18 C17 C22 C4 178.57(17)
C2 C17 C22 C4 -7.8(3)
C3 C4 C22 C21 146.70(17)
C3 C4 C22 C17 -31.8(2)
C3 N3 C23 C24 -24.5(3)
C2 N3 C23 C24 121.01(18)
C3 N3 C23 C28 155.03(17)
C2 N3 C23 C28 -59.5(2)
C28 C23 C24 C25 1.0(3)
N3 C23 C24 C25 -179.50(17)
C23 C24 C25 C26 -0.5(3)
C24 C25 C26 C27 -0.1(3)
C25 C26 C27 C28 0.3(3)
C26 C27 C28 C23 0.2(3)
C26 C27 C28 C1 -174.73(17)
C24 C23 C28 C27 -0.8(3)
N3 C23 C28 C27 179.66(16)
C24 C23 C28 C1 174.10(17)
N3 C23 C28 C1 -5.4(3)
N1 C1 C28 C27 -120.05(18)
N1 C1 C28 C23 65.1(2)
